data_4507636
loop_
_publ_author_name
'Zhang, Ming-Dao'
'Qin, Ling'
'Yang, Hai-Tao'
'Li, Yi-Zhi'
'Guo, Zi-Jian'
'Zheng, He-Gen'

_publ_section_title
;
 Series of Metal--Organic Frameworks Including Novel Architectural
 Features Based on a Star-like Tri(4-pyridylphenyl)amine Ligand
;
_journal_issue 5
_journal_name_full 'Crystal Growth &amp; Design'
_journal_page_first 1961
_journal_paper_doi 10.1021/cg3018612
_journal_volume 13
_journal_year 2013
_chemical_formula_moiety 'C41 H32 Co N4 O6'
_chemical_formula_sum 'C41 H32 Co N4 O6'
_chemical_formula_weight 735.64
_chemical_name_systematic
; 
 ? 
;
_space_group_IT_number 14
_symmetry_cell_setting monoclinic
_symmetry_space_group_name_Hall '-P 2yn'
_symmetry_space_group_name_H-M 'P 1 21/n 1'
_atom_sites_solution_hydrogens geom
_atom_sites_solution_primary direct
_atom_sites_solution_secondary difmap
_audit_creation_method SHELXL-97
_cell_angle_alpha 90.00
_cell_angle_beta 106.8470(10)
_cell_angle_gamma 90.00
_cell_formula_units_Z 4
_cell_length_a 10.5949(6)
_cell_length_b 31.6554(18)
_cell_length_c 10.9487(6)
_cell_measurement_reflns_used 9407
_cell_measurement_temperature 296(2)
_cell_measurement_theta_max 27.121
_cell_measurement_theta_min 2.331
_cell_volume 3514.4(3)
_computing_structure_refinement 'SHELXL-97 (Sheldrick, 1997)'
_computing_structure_solution 'SHELXS-97 (Sheldrick, 1990)'
_diffrn_ambient_temperature 296(2)
_diffrn_measured_fraction_theta_full 0.993
_diffrn_measured_fraction_theta_max 0.993
_diffrn_radiation_monochromator graphite
_diffrn_radiation_source 'fine-focus sealed tube'
_diffrn_radiation_type MoK\a
_diffrn_radiation_wavelength 0.71073
_diffrn_reflns_av_R_equivalents 0.0363
_diffrn_reflns_av_sigmaI/netI 0.0325
_diffrn_reflns_limit_h_max 13
_diffrn_reflns_limit_h_min -13
_diffrn_reflns_limit_k_max 40
_diffrn_reflns_limit_k_min -40
_diffrn_reflns_limit_l_max 13
_diffrn_reflns_limit_l_min -14
_diffrn_reflns_number 30610
_diffrn_reflns_theta_full 27.25
_diffrn_reflns_theta_max 27.25
_diffrn_reflns_theta_min 2.05
_exptl_absorpt_coefficient_mu 0.543
_exptl_absorpt_correction_T_max 0.868
_exptl_absorpt_correction_T_min 0.850
_exptl_absorpt_correction_type multi-scan
_exptl_crystal_colour red
_exptl_crystal_density_diffrn 1.390
_exptl_crystal_density_method 'not measured'
_exptl_crystal_description block
_exptl_crystal_F_000 1524
_exptl_crystal_size_max 0.30
_exptl_crystal_size_mid 0.28
_exptl_crystal_size_min 0.26
_refine_diff_density_max 0.393
_refine_diff_density_min -0.388
_refine_diff_density_rms 0.061
_refine_ls_extinction_method none
_refine_ls_goodness_of_fit_ref 1.052
_refine_ls_hydrogen_treatment mixed
_refine_ls_matrix_type full
_refine_ls_number_parameters 479
_refine_ls_number_reflns 7819
_refine_ls_number_restraints 0
_refine_ls_restrained_S_all 1.052
_refine_ls_R_factor_all 0.0515
_refine_ls_R_factor_gt 0.0386
_refine_ls_shift/su_max 0.001
_refine_ls_shift/su_mean 0.000
_refine_ls_structure_factor_coef Fsqd
_refine_ls_weighting_details 'calc w=1/[\s^2^(Fo^2^)+(0.0567P)^2^+1.2505P] where P=(Fo^2^+2Fc^2^)/3'
_refine_ls_weighting_scheme calc
_refine_ls_wR_factor_gt 0.0991
_refine_ls_wR_factor_ref 0.1111
_reflns_number_gt 6425
_reflns_number_total 7819
_reflns_threshold_expression >2sigma(I)
_cod_data_source_file cg3018612_si_002.cif
_cod_data_source_block 4
_cod_depositor_comments
;
The following automatic conversions were performed:

'_symmetry_cell_setting' value 'Monoclinic' changed to 'monoclinic'
according to /home/saulius/struct/CIF-dictionaries/cif_core.dic
dictionary named 'cif_core.dic' version 2.4.2 from 2011-04-26.

Automatic conversion script
Id: cif_fix_values 1891 2012-01-12 08:04:46Z andrius 
;
_cod_original_sg_symbol_H-M P2(1)/n
_cod_database_code 4507636

loop_
_symmetry_equiv_pos_as_xyz
'x, y, z'
'-x+1/2, y+1/2, -z+1/2'
'-x, -y, -z'
'x-1/2, -y-1/2, z-1/2'

loop_
_atom_site_label
_atom_site_type_symbol
_atom_site_fract_x
_atom_site_fract_y
_atom_site_fract_z
_atom_site_U_iso_or_equiv
_atom_site_adp_type
_atom_site_occupancy
_atom_site_symmetry_multiplicity
_atom_site_calc_flag
_atom_site_refinement_flags
C1 C 1.85496(18) 0.01774(6) 0.19590(19) 0.0333(4) Uani 1 1 d .
C2 C 1.71011(17) 0.02452(6) 0.17317(18) 0.0328(4) Uani 1 1 d .
C3 C 1.6360(2) -0.00588(7) 0.2118(2) 0.0410(5) Uani 1 1 d .
H3 H 1.6768 -0.0296 0.2559 0.049 Uiso 1 1 calc R
C4 C 1.5010(2) -0.00078(6) 0.1846(2) 0.0398(5) Uani 1 1 d .
H4 H 1.4512 -0.0215 0.2093 0.048 Uiso 1 1 calc R
C5 C 1.43878(17) 0.03482(6) 0.12097(18) 0.0305(4) Uani 1 1 d .
C6 C 1.51439(19) 0.06542(7) 0.0858(2) 0.0417(5) Uani 1 1 d .
H6 H 1.4745 0.0898 0.0450 0.050 Uiso 1 1 calc R
C7 C 1.64920(19) 0.06006(7) 0.1107(2) 0.0427(5) Uani 1 1 d .
H7 H 1.6989 0.0806 0.0851 0.051 Uiso 1 1 calc R
C8 C 1.29111(17) 0.03900(6) 0.09084(18) 0.0312(4) Uani 1 1 d .
C9 C 1.3387(2) -0.03258(7) 0.4240(2) 0.0454(5) Uani 1 1 d .
H9 H 1.3803 -0.0085 0.4061 0.054 Uiso 1 1 calc R
C10 C 1.4146(2) -0.06276(7) 0.5030(2) 0.0488(6) Uani 1 1 d .
H10 H 1.5051 -0.0589 0.5361 0.059 Uiso 1 1 calc R
C11 C 1.3561(2) -0.09877(7) 0.5329(2) 0.0442(5) Uani 1 1 d .
C12 C 1.2216(3) -0.10164(11) 0.4796(4) 0.0912(13) Uani 1 1 d .
H12 H 1.1768 -0.1252 0.4964 0.109 Uiso 1 1 calc R
C13 C 1.1532(3) -0.07023(10) 0.4023(3) 0.0843(12) Uani 1 1 d .
H13 H 1.0623 -0.0731 0.3691 0.101 Uiso 1 1 calc R
C14 C 1.1440(2) 0.06637(7) 0.4586(2) 0.0404(5) Uani 1 1 d .
H14 H 1.1689 0.0429 0.5110 0.048 Uiso 1 1 calc R
C15 C 1.1182(2) 0.10358(7) 0.5123(2) 0.0417(5) Uani 1 1 d .
H15 H 1.1295 0.1051 0.5996 0.050 Uiso 1 1 calc R
C16 C 1.07515(19) 0.13881(6) 0.4361(2) 0.0358(4) Uani 1 1 d .
C17 C 1.0717(2) 0.13518(6) 0.3094(2) 0.0391(4) Uani 1 1 d .
H17 H 1.0475 0.1582 0.2549 0.047 Uiso 1 1 calc R
C18 C 1.1043(2) 0.09741(6) 0.2638(2) 0.0386(4) Uani 1 1 d .
H18 H 1.1050 0.0962 0.1791 0.046 Uiso 1 1 calc R
C19 C 0.0736(4) 0.30922(15) 0.3557(5) 0.1233(17) Uani 1 1 d .
H19 H 0.0064 0.2898 0.3504 0.148 Uiso 1 1 calc R
C20 C 0.2019(3) 0.29524(12) 0.4045(5) 0.1056(14) Uani 1 1 d .
H20 H 0.2176 0.2674 0.4319 0.127 Uiso 1 1 calc R
C21 C 0.3048(2) 0.32126(8) 0.4131(2) 0.0476(5) Uani 1 1 d .
C22 C 0.2689(3) 0.36084(11) 0.3672(5) 0.1124(16) Uani 1 1 d .
H22 H 0.3340 0.3805 0.3667 0.135 Uiso 1 1 calc R
C23 C 0.1387(4) 0.37231(13) 0.3216(5) 0.1207(17) Uani 1 1 d .
H23 H 0.1201 0.3998 0.2920 0.145 Uiso 1 1 calc R
C24 C 0.9243(2) 0.30590(7) 0.7186(2) 0.0438(5) Uani 1 1 d .
C25 C 1.0472(2) 0.31784(7) 0.7129(2) 0.0501(6) Uani 1 1 d .
H25 H 1.0825 0.3053 0.6532 0.060 Uiso 1 1 calc R
C26 C 1.1187(2) 0.34814(7) 0.7945(2) 0.0509(6) Uani 1 1 d .
H26 H 1.2022 0.3555 0.7901 0.061 Uiso 1 1 calc R
C27 C 1.0676(2) 0.36790(7) 0.8833(2) 0.0432(5) Uani 1 1 d .
C28 C 0.9441(2) 0.35558(7) 0.8891(2) 0.0491(6) Uani 1 1 d .
H28 H 0.9079 0.3684 0.9476 0.059 Uiso 1 1 calc R
C29 C 0.8743(2) 0.32467(7) 0.8097(2) 0.0492(6) Uani 1 1 d .
H29 H 0.7927 0.3162 0.8169 0.059 Uiso 1 1 calc R
C30 C 1.0254(2) 0.17687(6) 0.4862(2) 0.0375(4) Uani 1 1 d .
C31 C 1.0667(2) 0.18717(7) 0.6159(2) 0.0440(5) Uani 1 1 d .
H31 H 1.1343 0.1718 0.6711 0.053 Uiso 1 1 calc R
C32 C 1.0084(2) 0.21994(7) 0.6633(2) 0.0472(5) Uani 1 1 d .
H32 H 1.0374 0.2265 0.7497 0.057 Uiso 1 1 calc R
C33 C 0.9066(2) 0.24317(6) 0.5825(2) 0.0434(5) Uani 1 1 d .
C34 C 0.8656(2) 0.23349(7) 0.4538(2) 0.0475(5) Uani 1 1 d .
H34 H 0.7980 0.2489 0.3987 0.057 Uiso 1 1 calc R
C35 C 0.9252(2) 0.20074(7) 0.4069(2) 0.0436(5) Uani 1 1 d .
H35 H 0.8972 0.1947 0.3201 0.052 Uiso 1 1 calc R
C36 C 0.4452(2) 0.30854(7) 0.4668(2) 0.0431(5) Uani 1 1 d .
C37 C 0.4820(2) 0.26811(8) 0.5114(3) 0.0568(6) Uani 1 1 d .
H37 H 0.4170 0.2479 0.5063 0.068 Uiso 1 1 calc R
C38 C 0.6128(3) 0.25699(7) 0.5633(3) 0.0591(7) Uani 1 1 d .
H38 H 0.6347 0.2295 0.5912 0.071 Uiso 1 1 calc R
C39 C 0.7109(2) 0.28655(7) 0.5738(2) 0.0448(5) Uani 1 1 d .
C40 C 0.6759(2) 0.32677(7) 0.5276(2) 0.0475(5) Uani 1 1 d .
H40 H 0.7412 0.3469 0.5325 0.057 Uiso 1 1 calc R
C41 C 0.5461(2) 0.33747(7) 0.4748(2) 0.0469(5) Uani 1 1 d .
H41 H 0.5250 0.3647 0.4436 0.056 Uiso 1 1 calc R
Co1 Co 1.09491(2) 0.004127(7) 0.23117(2) 0.02734(8) Uani 1 1 d .
H1W1 H 0.952(3) -0.0536(8) 0.067(2) 0.055(7) Uiso 1 1 d .
H2W1 H 0.354(6) 0.125(2) 0.810(6) 0.20(3) Uiso 1 1 d .
H1W2 H 1.067(3) -0.0453(8) 0.045(3) 0.053(8) Uiso 1 1 d .
H2W2 H 0.270(4) 0.0991(14) 0.865(4) 0.119(16) Uiso 1 1 d .
N1 N 1.20944(16) -0.03615(5) 0.37236(17) 0.0401(4) Uani 1 1 d .
N2 N 1.13493(16) 0.06252(5) 0.33472(16) 0.0348(4) Uani 1 1 d .
N3 N 0.0393(3) 0.34752(10) 0.3167(3) 0.0837(8) Uani 1 1 d .
N4 N 0.84597(19) 0.27616(6) 0.6327(2) 0.0524(5) Uani 1 1 d .
O1 O 1.91696(13) -0.00677(5) 0.28248(14) 0.0417(3) Uani 1 1 d .
O2 O 1.91319(13) 0.03662(5) 0.12654(13) 0.038 Uani 1 1 d .
O3 O 1.23767(14) 0.01385(5) 0.15012(15) 0.0419(3) Uani 1 1 d .
O4 O 1.23151(13) 0.06563(5) 0.01140(15) 0.0441(4) Uani 1 1 d .
O1W O 1.03624(15) -0.04874(4) 0.10319(15) 0.0354(3) Uani 1 1 d .
O2W O 0.2775(3) 0.11672(9) 0.8081(2) 0.0779(6) Uani 1 1 d .

loop_
_atom_site_aniso_label
_atom_site_aniso_U_11
_atom_site_aniso_U_22
_atom_site_aniso_U_33
_atom_site_aniso_U_23
_atom_site_aniso_U_13
_atom_site_aniso_U_12
C1 0.0223(9) 0.0422(10) 0.0352(10) -0.0085(8) 0.0080(8) 0.0004(8)
C2 0.0206(9) 0.0422(11) 0.0346(10) -0.0068(8) 0.0063(7) 0.0014(7)
C3 0.0297(10) 0.0425(11) 0.0515(13) 0.0076(9) 0.0129(9) 0.0089(8)
C4 0.0272(10) 0.0424(11) 0.0521(13) 0.0035(9) 0.0150(9) -0.0006(8)
C5 0.0207(9) 0.0380(10) 0.0328(10) -0.0062(8) 0.0078(7) -0.0004(7)
C6 0.0238(10) 0.0433(11) 0.0564(13) 0.0092(10) 0.0088(9) 0.0043(8)
C7 0.0238(10) 0.0456(12) 0.0584(14) 0.0062(10) 0.0114(9) -0.0036(8)
C8 0.0212(9) 0.0367(10) 0.0358(10) -0.0086(8) 0.0087(7) -0.0005(7)
C9 0.0378(11) 0.0325(10) 0.0559(14) 0.0105(9) -0.0019(10) -0.0036(8)
C10 0.0333(11) 0.0383(11) 0.0628(15) 0.0120(10) -0.0049(10) -0.0043(9)
C11 0.0351(11) 0.0402(11) 0.0513(13) 0.0159(10) 0.0029(9) -0.0007(8)
C12 0.0405(15) 0.091(2) 0.128(3) 0.075(2) 0.0011(16) -0.0133(14)
C13 0.0287(12) 0.093(2) 0.120(3) 0.070(2) 0.0033(14) -0.0035(13)
C14 0.0449(12) 0.0381(11) 0.0357(11) -0.0004(8) 0.0079(9) 0.0069(9)
C15 0.0480(13) 0.0418(11) 0.0338(11) -0.0045(9) 0.0095(9) 0.0044(9)
C16 0.0336(10) 0.0332(10) 0.0410(11) -0.0066(8) 0.0115(8) -0.0037(8)
C17 0.0467(12) 0.0317(10) 0.0411(11) 0.0021(8) 0.0161(9) -0.0032(8)
C18 0.0469(12) 0.0372(11) 0.0360(11) -0.0027(8) 0.0187(9) -0.0046(9)
C19 0.0444(19) 0.119(3) 0.194(5) 0.046(3) 0.015(2) -0.010(2)
C20 0.0486(18) 0.078(2) 0.180(4) 0.041(3) 0.016(2) -0.0044(16)
C21 0.0432(13) 0.0491(13) 0.0487(13) -0.0081(10) 0.0103(10) -0.0023(10)
C22 0.0508(19) 0.066(2) 0.197(5) 0.034(3) 0.000(2) -0.0019(15)
C23 0.062(2) 0.076(2) 0.197(5) 0.022(3) -0.005(3) 0.0115(18)
C24 0.0382(11) 0.0332(10) 0.0523(13) -0.0148(9) 0.0010(9) 0.0028(8)
C25 0.0469(13) 0.0462(13) 0.0569(14) -0.0218(11) 0.0143(11) -0.0011(10)
C26 0.0410(12) 0.0465(13) 0.0623(15) -0.0198(11) 0.0104(11) -0.0024(10)
C27 0.0377(11) 0.0339(10) 0.0502(13) -0.0128(9) 0.0005(9) 0.0029(8)
C28 0.0419(12) 0.0437(12) 0.0583(14) -0.0208(10) 0.0091(10) 0.0023(9)
C29 0.0369(12) 0.0419(12) 0.0660(15) -0.0200(11) 0.0107(11) -0.0021(9)
C30 0.0400(11) 0.0308(10) 0.0411(11) -0.0069(8) 0.0109(9) -0.0024(8)
C31 0.0476(13) 0.0372(11) 0.0420(12) -0.0066(9) 0.0049(10) 0.0056(9)
C32 0.0529(13) 0.0414(12) 0.0410(12) -0.0130(9) 0.0040(10) 0.0047(10)
C33 0.0419(12) 0.0311(10) 0.0529(13) -0.0134(9) 0.0067(10) -0.0005(8)
C34 0.0466(13) 0.0371(11) 0.0493(13) -0.0087(10) -0.0010(10) 0.0068(9)
C35 0.0494(13) 0.0376(11) 0.0394(12) -0.0083(9) 0.0060(10) 0.0010(9)
C36 0.0411(12) 0.0409(11) 0.0453(12) -0.0099(9) 0.0097(9) -0.0033(9)
C37 0.0445(14) 0.0389(12) 0.0815(19) -0.0072(12) 0.0098(12) -0.0090(10)
C38 0.0504(14) 0.0312(11) 0.0844(19) -0.0053(11) 0.0018(13) -0.0023(10)
C39 0.0393(12) 0.0372(11) 0.0523(13) -0.0155(9) 0.0043(10) 0.0005(9)
C40 0.0421(12) 0.0415(12) 0.0550(14) -0.0067(10) 0.0082(10) -0.0078(9)
C41 0.0482(13) 0.0372(11) 0.0506(13) -0.0008(9) 0.0070(10) -0.0029(9)
Co1 0.01924(13) 0.03013(14) 0.03198(14) 0.00206(10) 0.00636(10) 0.00358(9)
N1 0.0289(9) 0.0428(10) 0.0458(10) 0.0148(8) 0.0063(7) 0.0037(7)
N2 0.0352(9) 0.0333(8) 0.0359(9) -0.0042(7) 0.0102(7) 0.0003(7)
N3 0.0491(15) 0.099(2) 0.098(2) 0.0021(17) 0.0131(14) 0.0137(14)
N4 0.0402(10) 0.0406(10) 0.0669(13) -0.0269(9) 0.0007(9) 0.0029(8)
O1 0.0249(7) 0.0544(9) 0.0449(9) 0.0073(7) 0.0088(6) 0.0079(6)
O2 0.024 0.051 0.041 0.001 0.010 0.002
O3 0.0278(7) 0.0469(8) 0.0568(9) 0.0010(7) 0.0213(7) -0.0007(6)
O4 0.0236(7) 0.0513(9) 0.0553(9) 0.0071(7) 0.0081(6) 0.0029(6)
O1W 0.0267(7) 0.0394(8) 0.0397(8) -0.0030(6) 0.0087(6) -0.0001(6)
O2W 0.0618(14) 0.1001(18) 0.0621(13) 0.0206(12) 0.0024(10) 0.0036(12)

loop_
_atom_type_symbol
_atom_type_description
_atom_type_scat_dispersion_real
_atom_type_scat_dispersion_imag
_atom_type_scat_source
C C 0.0033 0.0016 'International Tables Vol C Tables 4.2.6.8 and 6.1.1.4'
H H 0.0000 0.0000 'International Tables Vol C Tables 4.2.6.8 and 6.1.1.4'
N N 0.0061 0.0033 'International Tables Vol C Tables 4.2.6.8 and 6.1.1.4'
O O 0.0106 0.0060 'International Tables Vol C Tables 4.2.6.8 and 6.1.1.4'
Co Co 0.3494 0.9721 'International Tables Vol C Tables 4.2.6.8 and 6.1.1.4'

loop_
_geom_angle_atom_site_label_1
_geom_angle_atom_site_label_2
_geom_angle_atom_site_label_3
_geom_angle
_geom_angle_site_symmetry_1
_geom_angle_site_symmetry_3
O1 C1 O2 120.59(17) . .
O1 C1 C2 120.10(18) . .
O2 C1 C2 119.31(18) . .
O1 C1 Co1 59.28(10) . 1_655
O2 C1 Co1 61.32(10) . 1_655
C2 C1 Co1 178.19(14) . 1_655
C7 C2 C3 119.64(18) . .
C7 C2 C1 120.67(18) . .
C3 C2 C1 119.66(18) . .
C2 C3 C4 119.74(19) . .
C2 C3 H3 120.1 . .
C4 C3 H3 120.1 . .
C3 C4 C5 120.94(19) . .
C3 C4 H4 119.5 . .
C5 C4 H4 119.5 . .
C6 C5 C4 118.72(17) . .
C6 C5 C8 121.75(17) . .
C4 C5 C8 119.53(17) . .
C5 C6 C7 120.51(19) . .
C5 C6 H6 119.7 . .
C7 C6 H6 119.7 . .
C2 C7 C6 120.42(19) . .
C2 C7 H7 119.8 . .
C6 C7 H7 119.8 . .
O4 C8 O3 125.12(17) . .
O4 C8 C5 119.77(17) . .
O3 C8 C5 115.10(17) . .
N1 C9 C10 123.4(2) . .
N1 C9 H9 118.3 . .
C10 C9 H9 118.3 . .
C9 C10 C11 120.0(2) . .
C9 C10 H10 120.0 . .
C11 C10 H10 120.0 . .
C12 C11 C10 115.7(2) . .
C12 C11 C27 121.9(2) . 2_746
C10 C11 C27 122.31(19) . 2_746
C13 C12 C11 120.8(2) . .
C13 C12 H12 119.6 . .
C11 C12 H12 119.6 . .
N1 C13 C12 123.4(2) . .
N1 C13 H13 118.3 . .
C12 C13 H13 118.3 . .
N2 C14 C15 123.0(2) . .
N2 C14 H14 118.5 . .
C15 C14 H14 118.5 . .
C14 C15 C16 120.09(19) . .
C14 C15 H15 120.0 . .
C16 C15 H15 120.0 . .
C17 C16 C15 116.43(18) . .
C17 C16 C30 122.04(19) . .
C15 C16 C30 121.35(18) . .
C18 C17 C16 119.96(19) . .
C18 C17 H17 120.0 . .
C16 C17 H17 120.0 . .
N2 C18 C17 123.47(19) . .
N2 C18 H18 118.3 . .
C17 C18 H18 118.3 . .
N3 C19 C20 125.1(4) . .
N3 C19 H19 117.5 . .
C20 C19 H19 117.5 . .
C21 C20 C19 121.1(3) . .
C21 C20 H20 119.4 . .
C19 C20 H20 119.4 . .
C20 C21 C22 113.7(3) . .
C20 C21 C36 123.9(2) . .
C22 C21 C36 122.4(2) . .
C21 C22 C23 121.4(3) . .
C21 C22 H22 119.3 . .
C23 C22 H22 119.3 . .
N3 C23 C22 124.8(4) . .
N3 C23 H23 117.6 . .
C22 C23 H23 117.6 . .
C25 C24 C29 118.5(2) . .
C25 C24 N4 122.2(2) . .
C29 C24 N4 119.2(2) . .
C24 C25 C26 120.8(2) . .
C24 C25 H25 119.6 . .
C26 C25 H25 119.6 . .
C25 C26 C27 120.9(2) . .
C25 C26 H26 119.5 . .
C27 C26 H26 119.5 . .
C28 C27 C26 118.0(2) . .
C28 C27 C11 121.8(2) . 2_756
C26 C27 C11 120.1(2) . 2_756
C29 C28 C27 120.9(2) . .
C29 C28 H28 119.5 . .
C27 C28 H28 119.5 . .
C28 C29 C24 120.8(2) . .
C28 C29 H29 119.6 . .
C24 C29 H29 119.6 . .
C35 C30 C31 117.83(19) . .
C35 C30 C16 120.11(18) . .
C31 C30 C16 121.70(19) . .
C32 C31 C30 120.9(2) . .
C32 C31 H31 119.5 . .
C30 C31 H31 119.5 . .
C31 C32 C33 120.4(2) . .
C31 C32 H32 119.8 . .
C33 C32 H32 119.8 . .
C34 C33 C32 119.20(19) . .
C34 C33 N4 120.9(2) . .
C32 C33 N4 119.9(2) . .
C33 C34 C35 120.0(2) . .
C33 C34 H34 120.0 . .
C35 C34 H34 120.0 . .
C30 C35 C34 121.6(2) . .
C30 C35 H35 119.2 . .
C34 C35 H35 119.2 . .
C37 C36 C41 116.9(2) . .
C37 C36 C21 122.5(2) . .
C41 C36 C21 120.6(2) . .
C38 C37 C36 121.8(2) . .
C38 C37 H37 119.1 . .
C36 C37 H37 119.1 . .
C39 C38 C37 120.2(2) . .
C39 C38 H38 119.9 . .
C37 C38 H38 119.9 . .
C38 C39 C40 118.7(2) . .
C38 C39 N4 120.9(2) . .
C40 C39 N4 120.4(2) . .
C41 C40 C39 120.9(2) . .
C41 C40 H40 119.6 . .
C39 C40 H40 119.6 . .
C40 C41 C36 121.5(2) . .
C40 C41 H41 119.2 . .
C36 C41 H41 119.2 . .
O3 Co1 N1 94.05(6) . .
O3 Co1 N2 92.47(6) . .
N1 Co1 N2 98.67(7) . .
O3 Co1 O1 169.21(6) . 1_455
N1 Co1 O1 94.23(6) . 1_455
N2 Co1 O1 93.11(6) . 1_455
O3 Co1 O1W 86.76(6) . .
N1 Co1 O1W 90.20(7) . .
N2 Co1 O1W 171.13(6) . .
O1 Co1 O1W 86.31(6) 1_455 .
O3 Co1 O2 111.17(6) . 1_455
N1 Co1 O2 154.65(6) . 1_455
N2 Co1 O2 83.17(6) . 1_455
O1 Co1 O2 60.43(5) 1_455 1_455
O1W Co1 O2 88.87(5) . 1_455
O3 Co1 C1 141.01(7) . 1_455
N1 Co1 C1 124.38(7) . 1_455
N2 Co1 C1 88.25(6) . 1_455
O1 Co1 C1 30.15(6) 1_455 1_455
O1W Co1 C1 86.82(6) . 1_455
O2 Co1 C1 30.29(6) 1_455 1_455
C13 N1 C9 116.66(19) . .
C13 N1 Co1 118.27(16) . .
C9 N1 Co1 124.60(14) . .
C18 N2 C14 116.65(17) . .
C18 N2 Co1 115.34(13) . .
C14 N2 Co1 124.03(14) . .
C23 N3 C19 113.8(3) . .
C24 N4 C33 120.18(19) . .
C24 N4 C39 117.68(17) . .
C33 N4 C39 120.14(18) . .
C1 O1 Co1 90.57(11) . 1_655
C1 O2 Co1 88.39(12) . 1_655
C8 O3 Co1 147.30(13) . .
Co1 O1W H1W1 119.3(17) . .
Co1 O1W H1W2 107.7(19) . .
H1W1 O1W H1W2 105(3) . .
H2W1 O2W H2W2 119(5) . .

loop_
_geom_bond_atom_site_label_1
_geom_bond_atom_site_label_2
_geom_bond_distance
_geom_bond_site_symmetry_2
C1 O1 1.254(2) .
C1 O2 1.259(2) .
C1 C2 1.497(2) .
C1 Co1 2.4958(18) 1_655
C2 C7 1.376(3) .
C2 C3 1.383(3) .
C3 C4 1.384(3) .
C3 H3 0.9300 .
C4 C5 1.387(3) .
C4 H4 0.9300 .
C5 C6 1.381(3) .
C5 C8 1.508(2) .
C6 C7 1.385(3) .
C6 H6 0.9300 .
C7 H7 0.9300 .
C8 O4 1.244(2) .
C8 O3 1.260(2) .
C9 N1 1.326(3) .
C9 C10 1.380(3) .
C9 H9 0.9300 .
C10 C11 1.381(3) .
C10 H10 0.9300 .
C11 C12 1.377(3) .
C11 C27 1.477(3) 2_746
C12 C13 1.370(4) .
C12 H12 0.9300 .
C13 N1 1.319(3) .
C13 H13 0.9300 .
C14 N2 1.337(3) .
C14 C15 1.379(3) .
C14 H14 0.9300 .
C15 C16 1.388(3) .
C15 H15 0.9300 .
C16 C17 1.382(3) .
C16 C30 1.483(3) .
C17 C18 1.377(3) .
C17 H17 0.9300 .
C18 N2 1.335(3) .
C18 H18 0.9300 .
C19 N3 1.302(5) .
C19 C20 1.382(5) .
C19 H19 0.9300 .
C20 C21 1.348(4) .
C20 H20 0.9300 .
C21 C22 1.363(4) .
C21 C36 1.487(3) .
C22 C23 1.373(5) .
C22 H22 0.9300 .
C23 N3 1.301(5) .
C23 H23 0.9300 .
C24 C25 1.375(3) .
C24 C29 1.391(3) .
C24 N4 1.416(3) .
C25 C26 1.378(3) .
C25 H25 0.9300 .
C26 C27 1.391(3) .
C26 H26 0.9300 .
C27 C28 1.384(3) .
C27 C11 1.476(3) 2_756
C28 C29 1.374(3) .
C28 H28 0.9300 .
C29 H29 0.9300 .
C30 C35 1.385(3) .
C30 C31 1.398(3) .
C31 C32 1.383(3) .
C31 H31 0.9300 .
C32 C33 1.390(3) .
C32 H32 0.9300 .
C33 C34 1.384(3) .
C33 N4 1.418(3) .
C34 C35 1.387(3) .
C34 H34 0.9300 .
C35 H35 0.9300 .
C36 C37 1.385(3) .
C36 C41 1.391(3) .
C37 C38 1.382(3) .
C37 H37 0.9300 .
C38 C39 1.378(3) .
C38 H38 0.9300 .
C39 C40 1.380(3) .
C39 N4 1.428(3) .
C40 C41 1.371(3) .
C40 H40 0.9300 .
C41 H41 0.9300 .
Co1 O3 1.9869(13) .
Co1 N1 2.0977(16) .
Co1 N2 2.1456(16) .
Co1 O1 2.1456(14) 1_455
Co1 O1W 2.1552(15) .
Co1 O2 2.1905(14) 1_455
Co1 C1 2.4958(18) 1_455
O1 Co1 2.1457(14) 1_655
O2 Co1 2.1905(14) 1_655
O1W H1W1 0.88(3) .
O1W H1W2 0.80(3) .
O2W H2W1 0.85(7) .
O2W H2W2 0.85(5) .
